data_7120500
loop_
_publ_author_name
'Zhang, Ning-Ning'
'Sun, Cai'
'Jiang, Xiao-Ming'
'Xing, Xiu-Shuang'
'Yan, Yong'
'Cai, Li-Zhen'
'Wang, Ming-Sheng'
'Guo, Guo-Cong'

_publ_section_title
;
 Single-Component Small-Molecule White Light Organic Phosphors
;
_journal_name_full 'Chem. Commun.'
_journal_paper_doi 10.1039/C7CC05446G
_journal_year 2017
_chemical_formula_moiety 'C10 H9 N3 O'
_chemical_formula_sum 'C10 H9 N3 O'
_chemical_formula_weight 187.20
_chemical_melting_point 156
_chemical_name_systematic
;
 ?
;
_space_group_crystal_system monoclinic
_space_group_IT_number 14
_space_group_name_Hall '-P 2ybc'
_space_group_name_H-M_alt 'P 1 21/c 1'
_symmetry_space_group_name_Hall '-P 2ybc'
_symmetry_space_group_name_H-M 'P 1 21/c 1'
_atom_sites_solution_hydrogens geom
_atom_sites_solution_primary direct
_atom_sites_solution_secondary difmap
_audit_creation_method SHELXL-2013
_audit_update_record
;
2017-03-17 deposited with the CCDC.
2017-07-26 downloaded from the CCDC.
;
_cell_angle_alpha 90
_cell_angle_beta 96.641(17)
_cell_angle_gamma 90
_cell_formula_units_Z 4
_cell_length_a 4.0343(6)
_cell_length_b 20.902(3)
_cell_length_c 10.871(2)
_cell_measurement_reflns_used 1145
_cell_measurement_temperature 294.6(10)
_cell_measurement_theta_max 71.7830
_cell_measurement_theta_min 4.2030
_cell_volume 910.5(3)
_computing_structure_refinement 'SHELXS-2013 (Sheldrick, 2013)'
_computing_structure_solution 'SHELXS-2013 (Sheldrick, 2013)'
_diffrn_ambient_temperature 294.6(10)
_diffrn_detector_area_resol_mean 10.3503
_diffrn_measured_fraction_theta_full 0.997
_diffrn_measured_fraction_theta_max 0.977
_diffrn_measurement_device_type 'SuperNova, Dual, Cu at zero, Atlas'
_diffrn_measurement_method '\w scans'
_diffrn_radiation_type 'Cu K\a'
_diffrn_radiation_wavelength 0.71073
_diffrn_reflns_av_R_equivalents 0.0239
_diffrn_reflns_av_unetI/netI 0.0551
_diffrn_reflns_Laue_measured_fraction_full 0.997
_diffrn_reflns_Laue_measured_fraction_max 0.977
_diffrn_reflns_limit_h_max 5
_diffrn_reflns_limit_h_min -4
_diffrn_reflns_limit_k_max 26
_diffrn_reflns_limit_k_min -24
_diffrn_reflns_limit_l_max 13
_diffrn_reflns_limit_l_min -13
_diffrn_reflns_number 5216
_diffrn_reflns_point_group_measured_fraction_full 0.997
_diffrn_reflns_point_group_measured_fraction_max 0.977
_diffrn_reflns_theta_full 25.242
_diffrn_reflns_theta_max 26.392
_diffrn_reflns_theta_min 1.949
_diffrn_source 'SuperNova (Cu) X-ray Source'
_exptl_absorpt_coefficient_mu 0.759
_exptl_absorpt_correction_T_max 0.993
_exptl_absorpt_correction_T_min 0.977
_exptl_crystal_colour yellow
_exptl_crystal_density_diffrn 1.366
_exptl_crystal_density_method 'not measured'
_exptl_crystal_description flake
_exptl_crystal_F_000 392
_exptl_crystal_size_max 0.33
_exptl_crystal_size_mid 0.21
_exptl_crystal_size_min 0.08
_exptl_transmission_factor_max 0.993
_exptl_transmission_factor_min 0.977
_refine_diff_density_max 0.604
_refine_diff_density_min -0.343
_refine_diff_density_rms 0.078
_refine_ls_extinction_coef 0.000(7)
_refine_ls_extinction_expression Fc^*^=kFc[1+0.001xFc^2^\l^3^/sin(2\q)]^-1/4^
_refine_ls_extinction_method SHELXL
_refine_ls_goodness_of_fit_ref 1.221
_refine_ls_hydrogen_treatment constr
_refine_ls_matrix_type full
_refine_ls_number_parameters 128
_refine_ls_number_reflns 1807
_refine_ls_number_restraints 0
_refine_ls_restrained_S_all 1.221
_refine_ls_R_factor_all 0.2006
_refine_ls_R_factor_gt 0.1565
_refine_ls_shift/su_max 0.062
_refine_ls_shift/su_mean 0.000
_refine_ls_structure_factor_coef Fsqd
_refine_ls_weighting_details
;
 w=1/[\s^2^(Fo^2^)+(0.2000P)^2^]
 where P=(Fo^2^+2Fc^2^)/3
;
_refine_ls_weighting_scheme calc
_refine_ls_wR_factor_gt 0.4220
_refine_ls_wR_factor_ref 0.4744
_reflns_Friedel_coverage 0.000
_reflns_number_gt 757
_reflns_number_total 1807
_reflns_threshold_expression 'I > 2\s(I)'
_cod_data_source_file c7cc05446g2.cif
_cod_data_source_block 14_CCDC1
_cod_original_cell_volume 910.6(3)
_cod_database_code 7120500
_shelx_space_group_comment
;
The symmetry employed for this shelxl refinement is uniquely defined
by the following loop, which should always be used as a source of
symmetry information in preference to the above space-group names.
They are only intended as comments.
;
_shelx_estimated_absorpt_t_min 0.977
_shelx_estimated_absorpt_t_max 0.993
_shelxl_version_number 2013-2

loop_
_space_group_symop_operation_xyz
'x, y, z'
'-x, y+1/2, -z+1/2'
'-x, -y, -z'
'x, -y-1/2, z-1/2'

loop_
_atom_site_label
_atom_site_type_symbol
_atom_site_fract_x
_atom_site_fract_y
_atom_site_fract_z
_atom_site_U_iso_or_equiv
_atom_site_adp_type
_atom_site_occupancy
_atom_site_site_symmetry_order
_atom_site_calc_flag
_atom_site_refinement_flags_posn
_atom_site_refinement_flags_adp
O1 O 0.7359(16) 0.6779(3) -0.3986(7) 0.130(2) Uani 1 1 d . .
N1 N 0.0410(18) 0.5842(4) 0.2845(8) 0.119(2) Uani 1 1 d . .
N2 N 0.1341(19) 0.5722(3) 0.1840(7) 0.115(2) Uani 1 1 d . .
N3 N 0.1925(12) 0.62736(19) 0.1183(6) 0.0881(18) Uani 1 1 d . .
C1 C 0.031(2) 0.6536(4) 0.2950(7) 0.111(2) Uani 1 1 d . .
H1A H -0.0207 0.6762 0.3639 0.133 Uiso 1 1 calc R U
C2 C 0.107(2) 0.6793(3) 0.1914(8) 0.108(2) Uani 1 1 d . .
H2A H 0.1052 0.7225 0.1707 0.130 Uiso 1 1 calc R U
C3 C 0.3009(14) 0.6285(2) 0.0047(6) 0.0771(16) Uani 1 1 d . .
C4 C 0.2941(14) 0.5718(2) -0.0614(7) 0.092(2) Uani 1 1 d . .
H4A H 0.2178 0.5341 -0.0289 0.110 Uiso 1 1 calc R U
C5 C 0.4047(14) 0.5729(3) -0.1778(7) 0.0897(19) Uani 1 1 d . .
H5A H 0.3966 0.5348 -0.2223 0.108 Uiso 1 1 calc R U
C6 C 0.5277(12) 0.6273(2) -0.2329(6) 0.0789(18) Uani 1 1 d . .
C7 C 0.5250(18) 0.6841(3) -0.1584(9) 0.102(2) Uani 1 1 d . .
H7A H 0.5964 0.7225 -0.1895 0.123 Uiso 1 1 calc R U
C8 C 0.4208(17) 0.6832(3) -0.0436(8) 0.099(2) Uani 1 1 d . .
H8A H 0.4314 0.7206 0.0030 0.119 Uiso 1 1 calc R U
C9 C 0.6398(16) 0.6307(3) -0.3500(8) 0.0913(19) Uani 1 1 d . .
C10 C 0.651(2) 0.5730(4) -0.4246(9) 0.134(3) Uani 1 1 d . .
H10A H 0.5714 0.5374 -0.3808 0.200 Uiso 1 1 calc R U
H10B H 0.8769 0.5651 -0.4403 0.200 Uiso 1 1 calc R U
H10C H 0.5128 0.5786 -0.5018 0.200 Uiso 1 1 calc R U

loop_
_atom_site_aniso_label
_atom_site_aniso_U_11
_atom_site_aniso_U_22
_atom_site_aniso_U_33
_atom_site_aniso_U_23
_atom_site_aniso_U_13
_atom_site_aniso_U_12
O1 0.136(4) 0.083(3) 0.165(6) 0.031(3) -0.002(4) -0.014(3)
N1 0.119(4) 0.106(5) 0.130(6) 0.005(4) 0.013(4) 0.006(4)
N2 0.143(5) 0.073(3) 0.126(5) 0.003(3) 0.003(4) 0.009(3)
N3 0.077(3) 0.053(2) 0.127(5) -0.002(2) -0.021(3) 0.0004(18)
C1 0.127(5) 0.120(6) 0.086(5) 0.003(4) 0.019(4) 0.023(4)
C2 0.134(6) 0.072(4) 0.120(6) -0.004(4) 0.027(5) 0.006(4)
C3 0.077(3) 0.058(3) 0.096(4) 0.006(2) 0.009(3) 0.000(2)
C4 0.078(3) 0.047(3) 0.146(6) 0.000(3) -0.009(3) -0.003(2)
C5 0.086(3) 0.060(3) 0.121(5) -0.002(3) 0.003(3) 0.004(2)
C6 0.065(2) 0.050(2) 0.115(5) 0.006(2) -0.020(3) 0.0008(18)
C7 0.104(4) 0.064(3) 0.139(7) 0.003(4) 0.014(4) -0.012(3)
C8 0.103(4) 0.046(3) 0.142(6) -0.007(3) -0.013(4) -0.008(2)
C9 0.087(3) 0.074(4) 0.109(5) 0.009(3) -0.003(3) 0.000(3)
C10 0.109(5) 0.111(6) 0.174(9) -0.032(6) -0.010(5) 0.016(5)

loop_
_atom_type_symbol
_atom_type_description
_atom_type_scat_dispersion_real
_atom_type_scat_dispersion_imag
_atom_type_scat_source
C C 0.0033 0.0016 'International Tables Vol C Tables 4.2.6.8 and 6.1.1.4'
H H 0.0000 0.0000 'International Tables Vol C Tables 4.2.6.8 and 6.1.1.4'
N N 0.0061 0.0033 'International Tables Vol C Tables 4.2.6.8 and 6.1.1.4'
O O 0.0106 0.0060 'International Tables Vol C Tables 4.2.6.8 and 6.1.1.4'

loop_
_geom_angle_atom_site_label_1
_geom_angle_atom_site_label_2
_geom_angle_atom_site_label_3
_geom_angle
N2 N1 C1 106.8(7)
N1 N2 N3 112.1(6)
C3 N3 N2 125.0(5)
C3 N3 C2 128.6(5)
N2 N3 C2 106.4(6)
C2 C1 N1 109.2(7)
C2 C1 H1A 125.4
N1 C1 H1A 125.4
C1 C2 N3 105.3(7)
C1 C2 H2A 127.3
N3 C2 H2A 127.3
N3 C3 C8 122.0(6)
N3 C3 C4 117.9(5)
C8 C3 C4 120.2(7)
C3 C4 C5 118.0(5)
C3 C4 H4A 121.0
C5 C4 H4A 121.0
C4 C5 C6 124.6(6)
C4 C5 H5A 117.7
C6 C5 H5A 117.7
C9 C6 C5 126.5(6)
C9 C6 C7 119.7(5)
C5 C6 C7 113.8(7)
C8 C7 C6 121.9(6)
C8 C7 H7A 119.0
C6 C7 H7A 119.0
C7 C8 C3 121.5(6)
C7 C8 H8A 119.3
C3 C8 H8A 119.3
O1 C9 C6 126.3(7)
O1 C9 C10 113.7(8)
C6 C9 C10 119.9(6)
C9 C10 H10A 109.5
C9 C10 H10B 109.5
H10A C10 H10B 109.5
C9 C10 H10C 109.5
H10A C10 H10C 109.5
H10B C10 H10C 109.5

loop_
_geom_bond_atom_site_label_1
_geom_bond_atom_site_label_2
_geom_bond_distance
O1 C9 1.205(7)
N1 N2 1.222(9)
N1 C1 1.456(11)
N2 N3 1.391(8)
N3 C3 1.357(8)
N3 C2 1.411(8)
C1 C2 1.315(11)
C1 H1A 0.9300
C2 H2A 0.9300
C3 C8 1.369(8)
C3 C4 1.386(8)
C4 C5 1.389(10)
C4 H4A 0.9300
C5 C6 1.403(8)
C5 H5A 0.9300
C6 C9 1.401(10)
C6 C7 1.437(9)
C7 C8 1.363(11)
C7 H7A 0.9300
C8 H8A 0.9300
C9 C10 1.455(10)
C10 H10A 0.9600
C10 H10B 0.9600
C10 H10C 0.9600
